data_7153877
loop_
_publ_author_name
'Hu, Fangdong'
'Xia, Ying'
'Liu, Zhenxing'
'Ma, Chen'
'Zhang, Yan'
'Wang, Jianbo'

_publ_section_title
;
 Palladium-catalyzed three-component reaction of N-tosylhydrazone,
 norbornene and aryl halide.
;
_journal_issue 22
_journal_name_full 'Organic &amp; biomolecular chemistry'
_journal_page_first 3590
_journal_page_last 3593
_journal_paper_doi 10.1039/c4ob00590b
_journal_volume 12
_journal_year 2014
_chemical_formula_moiety 'C25 H24'
_chemical_formula_sum 'C25 H24'
_chemical_formula_weight 324.44
_chemical_name_systematic
;
 ?
;
_space_group_crystal_system monoclinic
_space_group_IT_number 14
_space_group_name_Hall '-P 2ybc'
_space_group_name_H-M_alt 'P 1 21/c 1'
_symmetry_space_group_name_Hall '-P 2ybc'
_symmetry_space_group_name_H-M 'P 1 21/c 1'
_atom_sites_solution_hydrogens geom
_atom_sites_solution_primary direct
_audit_creation_date 2014-01-21
_audit_creation_method
;
  Olex2 1.2
  (compiled Apr 23 2013 17:54:37, GUI svn.r4466)
;
_cell_angle_alpha 90
_cell_angle_beta 96.136(4)
_cell_angle_gamma 90
_cell_formula_units_Z 4
_cell_length_a 6.1765(2)
_cell_length_b 11.6169(4)
_cell_length_c 24.6124(11)
_cell_measurement_reflns_used 3531
_cell_measurement_temperature 100.00(10)
_cell_measurement_theta_max 28.6050
_cell_measurement_theta_min 3.3320
_cell_volume 1755.87(11)
_computing_cell_refinement
;
CrysAlisPro, Agilent Technologies,
Version 1.171.36.32 (release 02-08-2013 CrysAlis171 .NET)
(compiled Aug  2 2013,16:46:58)
;
_computing_data_collection
;
CrysAlisPro, Agilent Technologies,
Version 1.171.36.32 (release 02-08-2013 CrysAlis171 .NET)
(compiled Aug  2 2013,16:46:58)
;
_computing_data_reduction
;
CrysAlisPro, Agilent Technologies,
Version 1.171.36.32 (release 02-08-2013 CrysAlis171 .NET)
(compiled Aug  2 2013,16:46:58)
;
_computing_molecular_graphics
;
O. V. Dolomanov, L. J. Bourhis, R. J. Gildea, J. A. K. Howard and H. Puschmann,
OLEX2: a complete structure solution, refinement and analysis program.
J. Appl. Cryst. (2009). 42, 339-341.
;
_computing_publication_material
;
O. V. Dolomanov, L. J. Bourhis, R. J. Gildea, J. A. K. Howard and H. Puschmann,
OLEX2: a complete structure solution, refinement and analysis program.
J. Appl. Cryst. (2009). 42, 339-341.
;
_computing_structure_refinement
;
SHELXL, G.M. Sheldrick, Acta Cryst.
(2008). A64, 112-122
;
_computing_structure_solution
;
SHELXS, G.M. Sheldrick, Acta Cryst.
(2008). A64, 112-122
;
_diffrn_ambient_temperature 100.00(10)
_diffrn_detector_area_resol_mean 10.3914
_diffrn_measured_fraction_theta_full 0.9984
_diffrn_measured_fraction_theta_max 0.8507
_diffrn_measurement_details
;
  1 omega  -22.00   74.00   1.0000    5.0000
omega____ theta____ kappa____ phi______ frames
    -       10.7017   77.0000  -60.0000 96

  2 omega  -64.00   43.00   1.0000    5.0000
omega____ theta____ kappa____ phi______ frames
    -       10.7017  -77.0000  150.0000 107
;
_diffrn_measurement_device_type 'SuperNova, Dual, Cu at zero, Atlas'
_diffrn_measurement_method '\w scans'
_diffrn_orient_matrix_UB_11 0.0257178000
_diffrn_orient_matrix_UB_12 0.0148284000
_diffrn_orient_matrix_UB_13 -0.0265244000
_diffrn_orient_matrix_UB_21 -0.0209954000
_diffrn_orient_matrix_UB_22 0.0587149000
_diffrn_orient_matrix_UB_23 0.0053587000
_diffrn_orient_matrix_UB_31 0.1106204000
_diffrn_orient_matrix_UB_32 0.0076344000
_diffrn_orient_matrix_UB_33 0.0104150000
_diffrn_radiation_monochromator mirror
_diffrn_radiation_type 'Mo K\a'
_diffrn_radiation_wavelength 0.7107
_diffrn_reflns_av_R_equivalents 0.0314
_diffrn_reflns_av_unetI/netI 0.0458
_diffrn_reflns_Laue_measured_fraction_full 0.999
_diffrn_reflns_Laue_measured_fraction_max 0.850
_diffrn_reflns_limit_h_max 6
_diffrn_reflns_limit_h_min -8
_diffrn_reflns_limit_k_max 15
_diffrn_reflns_limit_k_min -11
_diffrn_reflns_limit_l_max 33
_diffrn_reflns_limit_l_min -23
_diffrn_reflns_number 9066
_diffrn_reflns_point_group_measured_fraction_full 0.999
_diffrn_reflns_point_group_measured_fraction_max 0.850
_diffrn_reflns_theta_full 25.242
_diffrn_reflns_theta_max 29.175
_diffrn_reflns_theta_min 3.051
_diffrn_source 'SuperNova (Mo) X-ray Source'
_exptl_absorpt_coefficient_mu 0.069
_exptl_absorpt_correction_T_max 1.00000
_exptl_absorpt_correction_T_min 0.73205
_exptl_absorpt_correction_type multi-scan
_exptl_absorpt_process_details
;
CrysAlisPro, Agilent Technologies,
Version 1.171.36.32 (release 02-08-2013 CrysAlis171 .NET)
(compiled Aug  2 2013,16:46:58)
Empirical absorption correction using spherical harmonics,
 implemented in SCALE3 ABSPACK scaling algorithm.
;
_exptl_crystal_density_diffrn 1.227
_exptl_crystal_F_000 696
_exptl_crystal_size_max 0.2
_exptl_crystal_size_mid 0.1
_exptl_crystal_size_min 0.1
_refine_diff_density_max 0.331
_refine_diff_density_min -0.257
_refine_diff_density_rms 0.051
_refine_ls_extinction_method none
_refine_ls_goodness_of_fit_ref 1.068
_refine_ls_hydrogen_treatment constr
_refine_ls_matrix_type full
_refine_ls_number_parameters 227
_refine_ls_number_reflns 4030
_refine_ls_number_restraints 0
_refine_ls_restrained_S_all 1.068
_refine_ls_R_factor_all 0.0753
_refine_ls_R_factor_gt 0.0550
_refine_ls_shift/su_max 0.000
_refine_ls_shift/su_mean 0.000
_refine_ls_structure_factor_coef Fsqd
_refine_ls_weighting_details 'w=1/[\s^2^(Fo^2^)+(0.0302P)^2^+1.4794P] where P=(Fo^2^+2Fc^2^)/3'
_refine_ls_weighting_scheme calc
_refine_ls_wR_factor_gt 0.1161
_refine_ls_wR_factor_ref 0.1273
_reflns_Friedel_coverage 0.000
_reflns_number_gt 3090
_reflns_number_total 4030
_reflns_threshold_expression 'I > 2\s(I)'
_cod_data_source_file c4ob00590b2.cif
_cod_data_source_block 14Jan09a
_cod_original_cell_volume 1755.85(12)
_cod_database_code 7153877
_chemical_oxdiff_formula C22H22O2
_reflns_odcompleteness_completeness 99.84
_reflns_odcompleteness_iscentric 1
_reflns_odcompleteness_theta 25.97
_olex2_refinement_description
;
1. Fixed Uiso
 At 1.2 times of:
  All C(H) groups, All C(H,H) groups
 At 1.5 times of:
  All C(H,H,H) groups
2.a Ternary CH refined with riding coordinates:
 C12(H12), C14(H14), C16(H16)
2.b Secondary CH2 refined with riding coordinates:
 C13(H13A,H13B), C17(H17A,H17B), C18(H18A,H18B)
2.c Aromatic/amide H refined with riding coordinates:
 C2(H2), C4(H4), C5(H5), C6(H6), C7(H7), C9(H9), C10(H10), C11(H11), C20(H20),
 C21(H21), C23(H23), C24(H24)
2.d Idealised Me refined as rotating group:
 C25(H25A,H25B,H25C)
;
_shelx_estimated_absorpt_t_max 0.993
_shelx_estimated_absorpt_t_min 0.986
_shelx_space_group_comment
;
The symmetry employed for this shelxl refinement is uniquely defined
by the following loop, which should always be used as a source of
symmetry information in preference to the above space-group names.
They are only intended as comments.
;
_shelxl_version_number 2013-3

loop_
_space_group_symop_operation_xyz
'x, y, z'
'-x, y+1/2, -z+1/2'
'-x, -y, -z'
'x, -y-1/2, z-1/2'

loop_
_atom_site_label
_atom_site_type_symbol
_atom_site_fract_x
_atom_site_fract_y
_atom_site_fract_z
_atom_site_U_iso_or_equiv
_atom_site_adp_type
_atom_site_occupancy
_atom_site_site_symmetry_order
_atom_site_calc_flag
_atom_site_refinement_flags_posn
_atom_site_refinement_flags_adp
C1 C 0.7732(3) 0.44351(15) 0.23302(7) 0.0195(4) Uani 1 1 d . .
C2 C 0.6058(3) 0.38192(15) 0.25143(7) 0.0202(4) Uani 1 1 d . .
H2 H 0.5764 0.3066 0.2375 0.024 Uiso 1 1 calc R U
C3 C 0.4747(3) 0.42729(15) 0.29068(7) 0.0196(4) Uani 1 1 d . .
C4 C 0.3008(3) 0.36446(16) 0.30907(8) 0.0238(4) Uani 1 1 d . .
H4 H 0.2703 0.2889 0.2956 0.029 Uiso 1 1 calc R U
C5 C 0.1761(3) 0.41126(17) 0.34605(8) 0.0270(4) Uani 1 1 d . .
H5 H 0.0597 0.3680 0.3581 0.032 Uiso 1 1 calc R U
C6 C 0.2191(3) 0.52370(17) 0.36645(8) 0.0268(4) Uani 1 1 d . .
H6 H 0.1306 0.5560 0.3918 0.032 Uiso 1 1 calc R U
C7 C 0.3865(3) 0.58572(17) 0.34985(8) 0.0244(4) Uani 1 1 d . .
H7 H 0.4141 0.6611 0.3639 0.029 Uiso 1 1 calc R U
C8 C 0.5215(3) 0.53929(16) 0.31169(7) 0.0214(4) Uani 1 1 d . .
C9 C 0.7005(3) 0.59961(16) 0.29458(7) 0.0227(4) Uani 1 1 d . .
H9 H 0.7365 0.6734 0.3095 0.027 Uiso 1 1 calc R U
C10 C 0.8230(3) 0.55360(15) 0.25685(7) 0.0211(4) Uani 1 1 d . .
H10 H 0.9436 0.5957 0.2463 0.025 Uiso 1 1 calc R U
C11 C 0.8984(3) 0.39383(15) 0.19081(7) 0.0188(4) Uani 1 1 d . .
H11 H 0.9087 0.3123 0.1902 0.023 Uiso 1 1 calc R U
C12 C 1.2094(3) 0.49859(15) 0.08086(7) 0.0194(4) Uani 1 1 d . .
H12 H 1.2562 0.4814 0.0441 0.023 Uiso 1 1 calc R U
C13 C 1.0144(3) 0.58004(15) 0.08009(7) 0.0213(4) Uani 1 1 d . .
H13A H 0.8805 0.5480 0.0600 0.026 Uiso 1 1 calc R U
H13B H 1.0448 0.6575 0.0660 0.026 Uiso 1 1 calc R U
C14 C 1.0090(3) 0.57818(15) 0.14256(7) 0.0195(4) Uani 1 1 d . .
H14 H 0.8904 0.6250 0.1564 0.023 Uiso 1 1 calc R U
C15 C 0.9983(3) 0.44993(14) 0.15350(7) 0.0172(4) Uani 1 1 d . .
C16 C 1.1271(3) 0.39207(14) 0.11110(7) 0.0165(3) Uani 1 1 d . .
H16 H 1.2548 0.3505 0.1304 0.020 Uiso 1 1 calc R U
C17 C 1.2439(3) 0.61803(16) 0.16225(8) 0.0231(4) Uani 1 1 d . .
H17A H 1.2903 0.5902 0.1997 0.028 Uiso 1 1 calc R U
H17B H 1.2559 0.7030 0.1615 0.028 Uiso 1 1 calc R U
C18 C 1.3809(3) 0.56160(16) 0.12002(8) 0.0224(4) Uani 1 1 d . .
H18A H 1.4583 0.6206 0.1004 0.027 Uiso 1 1 calc R U
H18B H 1.4887 0.5069 0.1380 0.027 Uiso 1 1 calc R U
C19 C 1.0002(3) 0.31037(14) 0.07166(7) 0.0172(4) Uani 1 1 d . .
C20 C 1.1121(3) 0.22350(15) 0.04714(7) 0.0186(4) Uani 1 1 d . .
H20 H 1.2620 0.2114 0.0588 0.022 Uiso 1 1 calc R U
C21 C 1.0093(3) 0.15421(15) 0.00603(7) 0.0200(4) Uani 1 1 d . .
H21 H 1.0905 0.0967 -0.0103 0.024 Uiso 1 1 calc R U
C22 C 0.7893(3) 0.16808(15) -0.01144(7) 0.0213(4) Uani 1 1 d . .
C23 C 0.6767(3) 0.25273(16) 0.01391(8) 0.0218(4) Uani 1 1 d . .
H23 H 0.5259 0.2635 0.0028 0.026 Uiso 1 1 calc R U
C24 C 0.7780(3) 0.32184(16) 0.05489(7) 0.0204(4) Uani 1 1 d . .
H24 H 0.6953 0.3778 0.0718 0.024 Uiso 1 1 calc R U
C25 C 0.6767(3) 0.09560(17) -0.05670(8) 0.0297(5) Uani 1 1 d . .
H25A H 0.5749 0.0428 -0.0416 0.045 Uiso 1 1 calc R U
H25B H 0.7854 0.0512 -0.0741 0.045 Uiso 1 1 calc R U
H25C H 0.5966 0.1456 -0.0839 0.045 Uiso 1 1 calc R U

loop_
_atom_site_aniso_label
_atom_site_aniso_U_11
_atom_site_aniso_U_22
_atom_site_aniso_U_33
_atom_site_aniso_U_23
_atom_site_aniso_U_13
_atom_site_aniso_U_12
C1 0.0211(9) 0.0219(8) 0.0151(9) 0.0031(7) 0.0000(7) 0.0033(7)
C2 0.0244(9) 0.0192(8) 0.0165(9) 0.0010(7) 0.0004(7) 0.0023(7)
C3 0.0222(9) 0.0203(8) 0.0157(9) 0.0028(7) -0.0013(7) 0.0010(7)
C4 0.0256(9) 0.0245(9) 0.0212(9) 0.0001(8) 0.0021(8) -0.0005(8)
C5 0.0246(9) 0.0334(10) 0.0232(10) 0.0011(8) 0.0042(8) -0.0001(8)
C6 0.0242(9) 0.0357(11) 0.0203(10) -0.0035(8) 0.0021(8) 0.0079(8)
C7 0.0271(10) 0.0255(9) 0.0198(10) -0.0029(8) -0.0016(8) 0.0073(8)
C8 0.0244(9) 0.0229(9) 0.0158(9) 0.0005(7) -0.0026(7) 0.0042(8)
C9 0.0272(10) 0.0201(9) 0.0201(9) -0.0023(7) -0.0014(8) -0.0009(8)
C10 0.0231(9) 0.0223(9) 0.0178(9) 0.0000(7) 0.0011(7) 0.0001(7)
C11 0.0210(8) 0.0183(8) 0.0166(9) -0.0007(7) -0.0003(7) 0.0026(7)
C12 0.0202(8) 0.0217(9) 0.0164(9) 0.0025(7) 0.0027(7) -0.0033(7)
C13 0.0233(9) 0.0203(8) 0.0196(9) 0.0041(7) -0.0005(7) -0.0019(7)
C14 0.0214(8) 0.0175(8) 0.0194(9) 0.0003(7) 0.0016(7) 0.0020(7)
C15 0.0175(8) 0.0184(8) 0.0151(9) -0.0021(7) -0.0009(7) 0.0013(7)
C16 0.0163(8) 0.0184(8) 0.0148(8) 0.0010(7) 0.0015(6) 0.0009(7)
C17 0.0267(9) 0.0200(9) 0.0221(10) -0.0003(7) 0.0003(8) -0.0028(8)
C18 0.0209(9) 0.0229(9) 0.0231(10) 0.0009(8) 0.0005(7) -0.0041(7)
C19 0.0199(8) 0.0171(8) 0.0151(9) 0.0023(7) 0.0040(7) -0.0018(7)
C20 0.0189(8) 0.0188(8) 0.0184(9) 0.0031(7) 0.0036(7) -0.0009(7)
C21 0.0267(9) 0.0162(8) 0.0179(9) 0.0011(7) 0.0055(7) -0.0009(7)
C22 0.0276(9) 0.0211(9) 0.0154(9) 0.0031(7) 0.0031(7) -0.0076(8)
C23 0.0173(8) 0.0270(9) 0.0215(9) 0.0036(8) 0.0034(7) -0.0036(7)
C24 0.0196(8) 0.0237(9) 0.0189(9) 0.0000(7) 0.0066(7) -0.0009(7)
C25 0.0366(11) 0.0285(10) 0.0229(10) -0.0019(8) -0.0016(9) -0.0079(9)

loop_
_atom_type_symbol
_atom_type_description
_atom_type_scat_dispersion_real
_atom_type_scat_dispersion_imag
_atom_type_scat_source
C C 0.0033 0.0016 'International Tables Vol C Tables 4.2.6.8 and 6.1.1.4'
H H 0.0000 0.0000 'International Tables Vol C Tables 4.2.6.8 and 6.1.1.4'

loop_
_geom_angle_atom_site_label_1
_geom_angle_atom_site_label_2
_geom_angle_atom_site_label_3
_geom_angle
C2 C1 C10 117.92(16)
C2 C1 C11 119.84(16)
C10 C1 C11 122.23(16)
C1 C2 H2 118.9
C1 C2 C3 122.20(17)
C3 C2 H2 118.9
C4 C3 C2 122.17(17)
C4 C3 C8 119.29(16)
C8 C3 C2 118.54(16)
C3 C4 H4 119.7
C5 C4 C3 120.67(18)
C5 C4 H4 119.7
C4 C5 H5 119.8
C4 C5 C6 120.39(18)
C6 C5 H5 119.8
C5 C6 H6 119.9
C7 C6 C5 120.20(17)
C7 C6 H6 119.9
C6 C7 H7 119.5
C6 C7 C8 120.97(18)
C8 C7 H7 119.5
C3 C8 C7 118.45(17)
C9 C8 C3 118.84(16)
C9 C8 C7 122.71(17)
C8 C9 H9 119.4
C10 C9 C8 121.11(17)
C10 C9 H9 119.4
C1 C10 H10 119.4
C9 C10 C1 121.24(17)
C9 C10 H10 119.4
C1 C11 H11 116.2
C15 C11 C1 127.62(16)
C15 C11 H11 116.2
C13 C12 H12 114.6
C13 C12 C16 101.57(13)
C13 C12 C18 101.65(14)
C16 C12 H12 114.6
C18 C12 H12 114.6
C18 C12 C16 108.45(14)
C12 C13 H13A 112.8
C12 C13 H13B 112.8
C12 C13 C14 94.58(14)
H13A C13 H13B 110.3
C14 C13 H13A 112.8
C14 C13 H13B 112.8
C13 C14 H14 115.2
C13 C14 C17 100.85(14)
C15 C14 C13 101.35(14)
C15 C14 H14 115.2
C15 C14 C17 107.14(14)
C17 C14 H14 115.2
C11 C15 C14 129.48(16)
C11 C15 C16 124.59(15)
C14 C15 C16 105.92(14)
C12 C16 H16 109.2
C15 C16 C12 101.34(13)
C15 C16 H16 109.2
C19 C16 C12 111.38(14)
C19 C16 C15 116.13(14)
C19 C16 H16 109.2
C14 C17 H17A 111.2
C14 C17 H17B 111.2
C14 C17 C18 102.90(14)
H17A C17 H17B 109.1
C18 C17 H17A 111.2
C18 C17 H17B 111.2
C12 C18 C17 103.41(14)
C12 C18 H18A 111.1
C12 C18 H18B 111.1
C17 C18 H18A 111.1
C17 C18 H18B 111.1
H18A C18 H18B 109.0
C20 C19 C16 118.94(15)
C20 C19 C24 117.21(16)
C24 C19 C16 123.66(15)
C19 C20 H20 119.2
C21 C20 C19 121.59(17)
C21 C20 H20 119.2
C20 C21 H21 119.6
C22 C21 C20 120.85(17)
C22 C21 H21 119.6
C21 C22 C25 121.51(17)
C23 C22 C21 117.55(17)
C23 C22 C25 120.93(17)
C22 C23 H23 119.1
C24 C23 C22 121.87(17)
C24 C23 H23 119.1
C19 C24 H24 119.6
C23 C24 C19 120.88(17)
C23 C24 H24 119.6
C22 C25 H25A 109.5
C22 C25 H25B 109.5
C22 C25 H25C 109.5
H25A C25 H25B 109.5
H25A C25 H25C 109.5
H25B C25 H25C 109.5

loop_
_geom_bond_atom_site_label_1
_geom_bond_atom_site_label_2
_geom_bond_distance
C1 C2 1.373(2)
C1 C10 1.427(2)
C1 C11 1.477(2)
C2 H2 0.9500
C2 C3 1.426(2)
C3 C4 1.412(2)
C3 C8 1.418(2)
C4 H4 0.9500
C4 C5 1.367(3)
C5 H5 0.9500
C5 C6 1.414(3)
C6 H6 0.9500
C6 C7 1.359(3)
C7 H7 0.9500
C7 C8 1.427(2)
C8 C9 1.411(3)
C9 H9 0.9500
C9 C10 1.368(2)
C10 H10 0.9500
C11 H11 0.9500
C11 C15 1.330(2)
C12 H12 1.0000
C12 C13 1.530(2)
C12 C16 1.557(2)
C12 C18 1.539(2)
C13 H13A 0.9900
C13 H13B 0.9900
C13 C14 1.542(2)
C14 H14 1.0000
C14 C15 1.517(2)
C14 C17 1.551(2)
C15 C16 1.533(2)
C16 H16 1.0000
C16 C19 1.515(2)
C17 H17A 0.9900
C17 H17B 0.9900
C17 C18 1.554(2)
C18 H18A 0.9900
C18 H18B 0.9900
C19 C20 1.396(2)
C19 C24 1.397(2)
C20 H20 0.9500
C20 C21 1.392(3)
C21 H21 0.9500
C21 C22 1.390(3)
C22 C23 1.390(3)
C22 C25 1.506(3)
C23 H23 0.9500
C23 C24 1.385(3)
C24 H24 0.9500
C25 H25A 0.9800
C25 H25B 0.9800
C25 H25C 0.9800
